data_1553369
loop_
_publ_author_name
'Yu, Zhang-Xin'
'Zheng, Cai-Juan'
'Chen, Guang-Ying'
'Huang, Rong-Li'
'Zhou, Xue-Ming'
'Niu, Zhi-Gang'
'Li, Xiao-Bao'
'Han, Chang-Ri'
'Song, Xiao-Ping'

_publ_section_title
;
 3,4- seco-Norclerodane Diterpenoids from the Roots of Polyalthia laui.
;
_journal_issue 1
_journal_name_full 'Journal of natural products'
_journal_page_first 27
_journal_page_last 34
_journal_paper_doi 10.1021/acs.jnatprod.8b00243
_journal_volume 82
_journal_year 2019
_chemical_formula_moiety 'C20 H34 O4, H2 O'
_chemical_formula_sum 'C20 H34 O5'
_chemical_formula_weight 354.47
_space_group_crystal_system orthorhombic
_space_group_IT_number 19
_space_group_name_Hall 'P 2ac 2ab'
_space_group_name_H-M_alt 'P 21 21 21'
_atom_sites_solution_hydrogens mixed
_atom_sites_solution_primary direct
_audit_creation_date 2016-11-09
_audit_creation_method
;
Olex2 1.2
(compiled 2016.09.09 svn.r3337 for OlexSys, GUI svn.r5227)
;
_cell_angle_alpha 90
_cell_angle_beta 90
_cell_angle_gamma 90
_cell_formula_units_Z 4
_cell_length_a 7.22366(9)
_cell_length_b 15.7069(2)
_cell_length_c 17.8026(2)
_cell_measurement_reflns_used 7670
_cell_measurement_temperature 293(2)
_cell_measurement_theta_max 67.1790
_cell_measurement_theta_min 3.7350
_cell_volume 2019.91(4)
_computing_cell_refinement
;
CrysAlisPro, Agilent Technologies,
Version 1.171.36.28 (release 01-02-2013 CrysAlis171 .NET)
(compiled Feb  1 2013,16:14:44)
;
_computing_data_collection
;
CrysAlisPro, Agilent Technologies,
Version 1.171.36.28 (release 01-02-2013 CrysAlis171 .NET)
(compiled Feb  1 2013,16:14:44)
;
_computing_data_reduction
;
CrysAlisPro, Agilent Technologies,
Version 1.171.36.28 (release 01-02-2013 CrysAlis171 .NET)
(compiled Feb  1 2013,16:14:44)
;
_computing_molecular_graphics 'Olex2 (Dolomanov et al., 2009)'
_computing_publication_material 'Olex2 (Dolomanov et al., 2009)'
_computing_structure_refinement 'ShelXL (Sheldrick, 2015)'
_computing_structure_solution 'ShelXS (Sheldrick, 2008)'
_diffrn_ambient_temperature 293(2)
_diffrn_detector_area_resol_mean 10.5095
_diffrn_measured_fraction_theta_full 0.998
_diffrn_measured_fraction_theta_max 0.998
_diffrn_measurement_details
;
#__ type_ start__ end____ width___ exp.time_
  1 omega  -76.00  -36.00   1.0000  120.0000
omega____ theta____ kappa____ phi______ frames
    -      -40.0339  125.0000  -60.0000 40

#__ type_ start__ end____ width___ exp.time_
  2 omega   72.00  101.00   1.0000  120.0000
omega____ theta____ kappa____ phi______ frames
    -       40.0339  141.0000  134.0000 29

#__ type_ start__ end____ width___ exp.time_
  3 omega  -27.00   70.00   1.0000  120.0000
omega____ theta____ kappa____ phi______ frames
    -       40.0339  -57.0000 -150.0000 97

#__ type_ start__ end____ width___ exp.time_
  4 omega  -37.00  -11.00   1.0000   77.5200
omega____ theta____ kappa____ phi______ frames
    -      -83.0000   61.0000    0.0000 26

#__ type_ start__ end____ width___ exp.time_
  5 omega   16.00   41.00   1.0000   77.5200
omega____ theta____ kappa____ phi______ frames
    -       93.5000  -30.0000 -150.0000 25

#__ type_ start__ end____ width___ exp.time_
  6 omega   85.00  121.00   1.0000   77.5200
omega____ theta____ kappa____ phi______ frames
    -       93.5000   45.0000   30.0000 36

#__ type_ start__ end____ width___ exp.time_
  7 omega   17.00   69.00   1.0000   77.5200
omega____ theta____ kappa____ phi______ frames
    -       93.5000  -30.0000   30.0000 52

#__ type_ start__ end____ width___ exp.time_
  8 omega   23.00   53.00   1.0000   77.5200
omega____ theta____ kappa____ phi______ frames
    -       93.5000 -125.0000  -60.0000 30

#__ type_ start__ end____ width___ exp.time_
  9 omega   84.00  151.00   1.0000   77.5200
omega____ theta____ kappa____ phi______ frames
    -       93.5000   61.0000 -180.0000 67

#__ type_ start__ end____ width___ exp.time_
 10 omega   19.00   45.00   1.0000   77.5200
omega____ theta____ kappa____ phi______ frames
    -       93.5000  -61.0000  120.0000 26

#__ type_ start__ end____ width___ exp.time_
 11 omega   60.00  121.00   1.0000   77.5200
omega____ theta____ kappa____ phi______ frames
    -       93.5000  -61.0000  120.0000 61

#__ type_ start__ end____ width___ exp.time_
 12 omega   24.00   95.00   1.0000   77.5200
omega____ theta____ kappa____ phi______ frames
    -       93.5000 -125.0000   90.0000 71

#__ type_ start__ end____ width___ exp.time_
 13 omega   13.00   39.00   1.0000   77.5200
omega____ theta____ kappa____ phi______ frames
    -       93.5000  -15.0000  -60.0000 26

#__ type_ start__ end____ width___ exp.time_
 14 omega   93.00  142.00   1.0000   77.5200
omega____ theta____ kappa____ phi______ frames
    -       93.5000  -15.0000  -60.0000 49

#__ type_ start__ end____ width___ exp.time_
 15 omega  130.00  167.00   1.0000   77.5200
omega____ theta____ kappa____ phi______ frames
    -       93.5000   30.0000   30.0000 37

#__ type_ start__ end____ width___ exp.time_
 16 omega   20.00   96.00   1.0000   77.5200
omega____ theta____ kappa____ phi______ frames
    -       93.5000 -125.0000  -30.0000 76

#__ type_ start__ end____ width___ exp.time_
 17 omega   85.00  111.00   1.0000   77.5200
omega____ theta____ kappa____ phi______ frames
    -       93.5000   30.0000   30.0000 26

#__ type_ start__ end____ width___ exp.time_
 18 omega   40.00   66.00   1.0000   77.5200
omega____ theta____ kappa____ phi______ frames
    -       93.5000  -45.0000   60.0000 26

#__ type_ start__ end____ width___ exp.time_
 19 omega   17.00   45.00   1.0000   77.5200
omega____ theta____ kappa____ phi______ frames
    -       93.5000  -30.0000  -60.0000 28

#__ type_ start__ end____ width___ exp.time_
 20 omega   67.00   92.00   1.0000   77.5200
omega____ theta____ kappa____ phi______ frames
    -       93.5000 -125.0000  -60.0000 25

#__ type_ start__ end____ width___ exp.time_
 21 omega   92.00  118.00   1.0000   77.5200
omega____ theta____ kappa____ phi______ frames
    -       93.5000   61.0000 -150.0000 26

#__ type_ start__ end____ width___ exp.time_
 22 omega   43.00   69.00   1.0000   77.5200
omega____ theta____ kappa____ phi______ frames
    -       93.5000  -45.0000 -150.0000 26

#__ type_ start__ end____ width___ exp.time_
 23 omega   16.00   41.00   1.0000   77.5200
omega____ theta____ kappa____ phi______ frames
    -       93.5000  -30.0000  150.0000 25
;
_diffrn_measurement_device_type 'Xcalibur, Atlas, Gemini ultra'
_diffrn_measurement_method '\w scans'
_diffrn_orient_matrix_UB_11 0.1583280000
_diffrn_orient_matrix_UB_12 0.0270503000
_diffrn_orient_matrix_UB_13 0.0528461000
_diffrn_orient_matrix_UB_21 0.0386533000
_diffrn_orient_matrix_UB_22 -0.0941661000
_diffrn_orient_matrix_UB_23 0.0184655000
_diffrn_orient_matrix_UB_31 0.1375738000
_diffrn_orient_matrix_UB_32 -0.0047036000
_diffrn_orient_matrix_UB_33 -0.0659771000
_diffrn_radiation_monochromator mirror
_diffrn_radiation_type CuK\a
_diffrn_radiation_wavelength 1.54184
_diffrn_reflns_av_R_equivalents 0.0304
_diffrn_reflns_av_unetI/netI 0.0199
_diffrn_reflns_Laue_measured_fraction_full 0.998
_diffrn_reflns_Laue_measured_fraction_max 0.998
_diffrn_reflns_limit_h_max 8
_diffrn_reflns_limit_h_min -8
_diffrn_reflns_limit_k_max 18
_diffrn_reflns_limit_k_min -18
_diffrn_reflns_limit_l_max 20
_diffrn_reflns_limit_l_min -21
_diffrn_reflns_number 12160
_diffrn_reflns_point_group_measured_fraction_full 0.996
_diffrn_reflns_point_group_measured_fraction_max 0.996
_diffrn_reflns_theta_full 67.302
_diffrn_reflns_theta_max 67.302
_diffrn_reflns_theta_min 3.753
_diffrn_source 'Enhance Ultra (Cu) X-ray Source'
_exptl_absorpt_coefficient_mu 0.661
_exptl_absorpt_correction_T_max 1.00000
_exptl_absorpt_correction_T_min 0.79205
_exptl_absorpt_correction_type multi-scan
_exptl_absorpt_process_details
;
CrysAlisPro, Agilent Technologies,
Version 1.171.36.28 (release 01-02-2013 CrysAlis171 .NET)
(compiled Feb  1 2013,16:14:44)
Empirical absorption correction using spherical harmonics,
 implemented in SCALE3 ABSPACK scaling algorithm.
;
_exptl_crystal_colour
;
;
_exptl_crystal_density_diffrn 1.166
_exptl_crystal_description
;
;
_exptl_crystal_F_000 776
_refine_diff_density_max 0.190
_refine_diff_density_min -0.215
_refine_diff_density_rms 0.049
_refine_ls_abs_structure_details
;
 Flack x determined using 1383 quotients [(I+)-(I-)]/[(I+)+(I-)]
 (Parsons, Flack and Wagner, Acta Cryst. B69 (2013) 249-259).
;
_refine_ls_abs_structure_Flack -0.03(7)
_refine_ls_extinction_method none
_refine_ls_goodness_of_fit_ref 1.054
_refine_ls_hydrogen_treatment mixed
_refine_ls_matrix_type full
_refine_ls_number_parameters 240
_refine_ls_number_reflns 3628
_refine_ls_number_restraints 0
_refine_ls_restrained_S_all 1.054
_refine_ls_R_factor_all 0.0425
_refine_ls_R_factor_gt 0.0399
_refine_ls_shift/su_max 0.000
_refine_ls_shift/su_mean 0.000
_refine_ls_structure_factor_coef Fsqd
_refine_ls_weighting_details 'w=1/[\s^2^(Fo^2^)+(0.0679P)^2^+0.2632P] where P=(Fo^2^+2Fc^2^)/3'
_refine_ls_weighting_scheme calc
_refine_ls_wR_factor_gt 0.1074
_refine_ls_wR_factor_ref 0.1102
_reflns_Friedel_coverage 0.728
_reflns_Friedel_fraction_full 0.993
_reflns_Friedel_fraction_max 0.993
_reflns_number_gt 3425
_reflns_number_total 3628
_reflns_threshold_expression 'I > 2\s(I)'
_cod_data_source_file np8b00243_si_004.cif
_cod_data_source_block yzx-d42
_cod_original_cell_volume 2019.90(5)
_cod_database_code 1553369
_chemical_oxdiff_formula 'C1 O1'
_shelx_space_group_comment
;
The symmetry employed for this shelxl refinement is uniquely defined
by the following loop, which should always be used as a source of
symmetry information in preference to the above space-group names.
They are only intended as comments.
;
_reflns_odcompleteness_completeness 99.95
_reflns_odcompleteness_iscentric 1
_reflns_odcompleteness_theta 66.97
_olex2_refinement_description
;
1. Fixed Uiso
 At 1.2 times of:
  All C(H) groups, All C(H,H) groups
 At 1.5 times of:
  All C(H,H,H) groups, All O(H) groups, All O(H,H) groups
2.a Free rotating group:
 O25(H25A,H25B)
2.b Ternary CH refined with riding coordinates:
 C10(H10), C2(H2), C7(H7)
2.c Secondary CH2 refined with riding coordinates:
 C11(H11A,H11B), C9(H9A,H9B), C8(H8A,H8B), C3(H3A,H3B), C4(H4A,H4B), C12(H12A,
 H12B)
2.d Aromatic/amide H refined with riding coordinates:
 C14(H14)
2.e Idealised Me refined as rotating group:
 C24(H24A,H24B,H24C), C23(H23A,H23B,H23C), C22(H22A,H22B,H22C), C21(H21A,H21B,
 H21C), C18(H18A,H18B,H18C)
2.f Idealised tetrahedral OH refined as rotating group:
 O20(H20), O19(H19)
;
_shelx_shelxl_version_number 2014/7
_olex2_submission_special_instructions 'No special instructions were received'

loop_
_space_group_symop_operation_xyz
'x, y, z'
'-x+1/2, -y, z+1/2'
'x+1/2, -y+1/2, -z'
'-x, y+1/2, -z+1/2'

loop_
_atom_site_label
_atom_site_type_symbol
_atom_site_fract_x
_atom_site_fract_y
_atom_site_fract_z
_atom_site_U_iso_or_equiv
_atom_site_adp_type
_atom_site_occupancy
_atom_site_site_symmetry_order
_atom_site_calc_flag
_atom_site_refinement_flags_posn
O20 O -0.0162(2) -0.57914(11) -0.39445(10) 0.0467(4) Uani 1 1 d .
H20 H -0.0824 -0.6103 -0.4198 0.070 Uiso 1 1 calc GR
O25 O 0.2635(2) -0.84335(11) -0.50105(11) 0.0466(4) Uani 1 1 d .
H25A H 0.2646 -0.8851 -0.4706 0.070 Uiso 1 1 d G
H25B H 0.1543 -0.8361 -0.5176 0.070 Uiso 1 1 d G
O19 O 0.4101(2) -0.69028(10) -0.44931(11) 0.0464(4) Uani 1 1 d .
H19 H 0.3733 -0.7385 -0.4588 0.070 Uiso 1 1 calc GR
C6 C 0.1559(3) -0.62291(14) -0.37707(13) 0.0364(5) Uani 1 1 d .
O17 O 0.3925(3) -0.06717(15) -0.51696(17) 0.0755(7) Uani 1 1 d .
C1 C 0.4015(3) -0.41341(13) -0.29875(13) 0.0365(5) Uani 1 1 d .
O16 O 0.2702(4) 0.00720(14) -0.42257(14) 0.0810(7) Uani 1 1 d .
C10 C 0.3218(3) -0.48292(13) -0.35299(11) 0.0318(4) Uani 1 1 d .
H10 H 0.2054 -0.4588 -0.3716 0.038 Uiso 1 1 calc R
C2 C 0.2683(4) -0.40382(15) -0.23109(13) 0.0434(6) Uani 1 1 d .
H2 H 0.1520 -0.3807 -0.2508 0.052 Uiso 1 1 calc R
C11 C 0.4137(4) -0.32745(14) -0.34193(14) 0.0407(5) Uani 1 1 d .
H11A H 0.4694 -0.2859 -0.3086 0.049 Uiso 1 1 calc R
H11B H 0.4980 -0.3353 -0.3838 0.049 Uiso 1 1 calc R
C15 C 0.3191(4) -0.06269(18) -0.45391(17) 0.0517(6) Uani 1 1 d .
C9 C 0.4385(3) -0.49797(14) -0.42364(13) 0.0385(5) Uani 1 1 d .
H9A H 0.4764 -0.4436 -0.4445 0.046 Uiso 1 1 calc R
H9B H 0.5492 -0.5296 -0.4104 0.046 Uiso 1 1 calc R
C8 C 0.3292(4) -0.54736(15) -0.48211(12) 0.0404(5) Uani 1 1 d .
H8A H 0.2250 -0.5131 -0.4984 0.048 Uiso 1 1 calc R
H8B H 0.4075 -0.5574 -0.5255 0.048 Uiso 1 1 calc R
C7 C 0.2581(3) -0.63170(14) -0.45330(13) 0.0373(5) Uani 1 1 d .
H7 H 0.1695 -0.6538 -0.4901 0.045 Uiso 1 1 calc R
C5 C 0.2656(3) -0.56996(14) -0.31705(12) 0.0367(5) Uani 1 1 d .
C3 C 0.2220(5) -0.48908(17) -0.19437(14) 0.0549(7) Uani 1 1 d .
H3A H 0.3340 -0.5134 -0.1734 0.066 Uiso 1 1 calc R
H3B H 0.1358 -0.4796 -0.1534 0.066 Uiso 1 1 calc R
C13 C 0.2751(3) -0.21937(16) -0.42865(16) 0.0488(6) Uani 1 1 d .
C24 C 0.6026(4) -0.43200(18) -0.27375(16) 0.0513(6) Uani 1 1 d .
H24A H 0.6016 -0.4726 -0.2335 0.077 Uiso 1 1 calc GR
H24B H 0.6598 -0.3802 -0.2569 0.077 Uiso 1 1 calc GR
H24C H 0.6713 -0.4547 -0.3153 0.077 Uiso 1 1 calc GR
C4 C 0.1375(4) -0.55193(17) -0.24961(14) 0.0509(7) Uani 1 1 d .
H4A H 0.0209 -0.5293 -0.2679 0.061 Uiso 1 1 calc R
H4B H 0.1116 -0.6050 -0.2237 0.061 Uiso 1 1 calc R
C23 C 0.3367(5) -0.34173(19) -0.17090(16) 0.0617(8) Uani 1 1 d .
H23A H 0.4501 -0.3626 -0.1497 0.092 Uiso 1 1 calc GR
H23B H 0.2451 -0.3367 -0.1321 0.092 Uiso 1 1 calc GR
H23C H 0.3579 -0.2869 -0.1932 0.092 Uiso 1 1 calc GR
C14 C 0.2765(4) -0.13885(17) -0.40798(17) 0.0540(7) Uani 1 1 d .
H14 H 0.2469 -0.1285 -0.3580 0.065 Uiso 1 1 calc R
C22 C 0.0968(4) -0.71043(15) -0.34977(16) 0.0525(6) Uani 1 1 d .
H22A H 0.0208 -0.7045 -0.3058 0.079 Uiso 1 1 calc GR
H22B H 0.2045 -0.7435 -0.3377 0.079 Uiso 1 1 calc GR
H22C H 0.0277 -0.7386 -0.3885 0.079 Uiso 1 1 calc GR
C21 C 0.4332(4) -0.62218(16) -0.28982(16) 0.0522(7) Uani 1 1 d .
H21A H 0.3908 -0.6742 -0.2674 0.078 Uiso 1 1 calc GR
H21B H 0.5013 -0.5898 -0.2533 0.078 Uiso 1 1 calc GR
H21C H 0.5121 -0.6350 -0.3317 0.078 Uiso 1 1 calc GR
C18 C 0.3110(5) -0.2522(2) -0.5071(2) 0.0639(8) Uani 1 1 d .
H18A H 0.3375 -0.2053 -0.5399 0.096 Uiso 1 1 calc GR
H18B H 0.2036 -0.2820 -0.5249 0.096 Uiso 1 1 calc GR
H18C H 0.4148 -0.2904 -0.5063 0.096 Uiso 1 1 calc GR
C12 C 0.2344(4) -0.28889(16) -0.37284(18) 0.0535(7) Uani 1 1 d .
H12A H 0.1618 -0.3331 -0.3969 0.064 Uiso 1 1 calc R
H12B H 0.1619 -0.2658 -0.3317 0.064 Uiso 1 1 calc R
H17 H 0.440(17) -0.048(6) -0.562(6) 0.28(5) Uiso 1 1 d .

loop_
_atom_site_aniso_label
_atom_site_aniso_U_11
_atom_site_aniso_U_22
_atom_site_aniso_U_33
_atom_site_aniso_U_23
_atom_site_aniso_U_13
_atom_site_aniso_U_12
O20 0.0359(8) 0.0501(10) 0.0541(10) -0.0117(8) -0.0040(7) 0.0025(8)
O25 0.0431(9) 0.0340(8) 0.0628(11) -0.0063(7) 0.0010(8) -0.0002(7)
O19 0.0408(9) 0.0338(8) 0.0644(11) -0.0114(8) 0.0010(8) 0.0017(7)
C6 0.0380(11) 0.0309(11) 0.0403(12) -0.0025(9) 0.0002(9) -0.0002(9)
O17 0.0687(13) 0.0588(13) 0.0990(19) 0.0268(13) 0.0022(14) -0.0050(11)
C1 0.0423(12) 0.0309(11) 0.0362(11) -0.0012(9) -0.0053(9) 0.0002(9)
O16 0.114(2) 0.0425(11) 0.0862(16) 0.0073(10) -0.0264(15) -0.0057(13)
C10 0.0357(10) 0.0283(10) 0.0314(10) 0.0006(8) -0.0014(9) 0.0021(8)
C2 0.0568(14) 0.0385(12) 0.0350(12) -0.0058(9) -0.0018(10) 0.0017(11)
C11 0.0442(12) 0.0302(11) 0.0478(13) -0.0028(9) -0.0011(10) -0.0050(10)
C15 0.0463(13) 0.0497(15) 0.0592(16) 0.0108(12) -0.0095(13) -0.0067(12)
C9 0.0453(12) 0.0321(11) 0.0381(12) -0.0027(9) 0.0052(10) -0.0019(9)
C8 0.0469(12) 0.0424(13) 0.0318(11) -0.0024(9) 0.0021(10) 0.0031(10)
C7 0.0371(11) 0.0352(11) 0.0396(12) -0.0089(9) -0.0045(9) 0.0010(9)
C5 0.0471(12) 0.0302(10) 0.0329(11) 0.0012(8) -0.0021(9) -0.0026(10)
C3 0.087(2) 0.0481(14) 0.0295(12) -0.0018(10) 0.0035(13) -0.0022(14)
C13 0.0384(12) 0.0430(13) 0.0649(16) 0.0145(12) -0.0039(12) -0.0025(10)
C24 0.0519(14) 0.0484(14) 0.0537(15) -0.0063(11) -0.0176(12) -0.0011(12)
C4 0.0759(18) 0.0408(13) 0.0362(12) -0.0002(10) 0.0125(12) -0.0104(13)
C23 0.083(2) 0.0533(16) 0.0485(15) -0.0175(12) -0.0009(14) -0.0015(15)
C14 0.0549(15) 0.0448(14) 0.0625(16) 0.0102(12) -0.0066(13) -0.0022(12)
C22 0.0655(16) 0.0354(12) 0.0566(15) -0.0008(11) 0.0065(13) -0.0087(12)
C21 0.0695(17) 0.0355(12) 0.0517(15) 0.0045(11) -0.0182(13) 0.0057(12)
C18 0.0575(16) 0.0571(16) 0.077(2) 0.0034(14) 0.0030(15) 0.0001(14)
C12 0.0474(14) 0.0378(13) 0.0752(18) 0.0168(12) 0.0017(13) 0.0009(11)

loop_
_atom_type_symbol
_atom_type_description
_atom_type_scat_dispersion_real
_atom_type_scat_dispersion_imag
_atom_type_scat_source
C C 0.0181 0.0091 'International Tables Vol C Tables 4.2.6.8 and 6.1.1.4'
H H 0.0000 0.0000 'International Tables Vol C Tables 4.2.6.8 and 6.1.1.4'
O O 0.0492 0.0322 'International Tables Vol C Tables 4.2.6.8 and 6.1.1.4'

loop_
_geom_angle_atom_site_label_1
_geom_angle_atom_site_label_2
_geom_angle_atom_site_label_3
_geom_angle
O20 C6 C7 105.25(18)
O20 C6 C5 109.03(17)
O20 C6 C22 104.8(2)
C7 C6 C5 113.74(18)
C22 C6 C7 109.46(19)
C22 C6 C5 113.8(2)
C2 C1 C10 108.57(18)
C2 C1 C11 109.55(18)
C11 C1 C10 108.71(17)
C24 C1 C10 113.00(19)
C24 C1 C2 112.2(2)
C24 C1 C11 104.7(2)
C9 C10 C1 114.27(18)
C9 C10 C5 110.11(17)
C5 C10 C1 116.91(17)
C3 C2 C1 112.6(2)
C3 C2 C23 109.3(2)
C23 C2 C1 113.9(2)
C12 C11 C1 118.2(2)
O17 C15 O16 124.0(3)
O17 C15 C14 122.8(3)
O16 C15 C14 113.2(3)
C8 C9 C10 110.80(19)
C7 C8 C9 113.06(19)
O19 C7 C6 112.23(18)
O19 C7 C8 108.62(19)
C8 C7 C6 112.38(18)
C10 C5 C6 108.42(16)
C4 C5 C6 108.92(19)
C4 C5 C10 108.29(18)
C21 C5 C6 109.21(18)
C21 C5 C10 112.98(19)
C21 C5 C4 108.9(2)
C4 C3 C2 112.3(2)
C14 C13 C18 125.8(3)
C14 C13 C12 120.9(3)
C12 C13 C18 113.3(2)
C3 C4 C5 112.4(2)
C13 C14 C15 128.5(3)
C13 C12 C11 111.0(2)

loop_
_geom_bond_atom_site_label_1
_geom_bond_atom_site_label_2
_geom_bond_distance
O20 C6 1.454(3)
O19 C7 1.434(3)
C6 C7 1.551(3)
C6 C5 1.569(3)
C6 C22 1.519(3)
O17 C15 1.243(4)
C1 C10 1.567(3)
C1 C2 1.549(3)
C1 C11 1.556(3)
C1 C24 1.547(4)
O16 C15 1.281(4)
C10 C9 1.533(3)
C10 C5 1.563(3)
C2 C3 1.527(3)
C2 C23 1.531(3)
C11 C12 1.532(4)
C15 C14 1.481(4)
C9 C8 1.520(3)
C8 C7 1.511(3)
C5 C4 1.542(3)
C5 C21 1.541(3)
C3 C4 1.521(4)
C13 C14 1.317(4)
C13 C18 1.511(5)
C13 C12 1.505(3)
